data_4501873
loop_
_publ_author_name
'Paisner, Kathryn'
'Zakharov, Lev N.'
'Doxsee, Kenneth M.'

_publ_section_title
;
 A Robust Thiourea Synthon for Crystal Engineering
;
_journal_issue 8
_journal_name_full 'Crystal Growth &amp; Design'
_journal_page_first 3757
_journal_paper_doi 10.1021/cg100589n
_journal_volume 10
_journal_year 2010
_chemical_formula_sum 'C14 H21 N3 O S'
_chemical_formula_weight 279.40
_chemical_name_systematic
;

 ?

;
_space_group_IT_number 14
_symmetry_cell_setting monoclinic
_symmetry_space_group_name_Hall '-P 2yn'
_symmetry_space_group_name_H-M 'P 1 21/n 1'
_atom_sites_solution_hydrogens difmap
_atom_sites_solution_primary direct
_atom_sites_solution_secondary difmap
_audit_creation_method SHELXLTL
_cell_angle_alpha 90.00
_cell_angle_beta 110.8390(10)
_cell_angle_gamma 90.00
_cell_formula_units_Z 4
_cell_length_a 9.4941(8)
_cell_length_b 15.9450(13)
_cell_length_c 10.5815(8)
_cell_measurement_reflns_used 6346
_cell_measurement_temperature 173(2)
_cell_measurement_theta_max 28.12
_cell_measurement_theta_min 2.42
_cell_volume 1497.1(2)
_computing_cell_refinement 'Bruker SMART'
_computing_data_collection 'Bruker SMART'
_computing_data_reduction 'Bruker SAINT'
_computing_molecular_graphics 'Bruker SHELXTL'
_computing_publication_material 'Bruker SHELXTL'
_computing_structure_refinement 'Bruker SHELXTL'
_computing_structure_solution 'Bruker SHELXTL'
_diffrn_ambient_temperature 173(2)
_diffrn_measured_fraction_theta_full 1.000
_diffrn_measured_fraction_theta_max 1.000
_diffrn_measurement_device_type 'CCD area detector Bruker Apex'
_diffrn_measurement_method 'phi and omega scans'
_diffrn_radiation_monochromator graphite
_diffrn_radiation_source 'fine-focus sealed tube'
_diffrn_radiation_type MoK\a
_diffrn_radiation_wavelength 0.71073
_diffrn_reflns_av_R_equivalents 0.0310
_diffrn_reflns_av_sigmaI/netI 0.0211
_diffrn_reflns_limit_h_max 12
_diffrn_reflns_limit_h_min -12
_diffrn_reflns_limit_k_max 20
_diffrn_reflns_limit_k_min -20
_diffrn_reflns_limit_l_max 13
_diffrn_reflns_limit_l_min -13
_diffrn_reflns_number 17175
_diffrn_reflns_theta_full 27.00
_diffrn_reflns_theta_max 27.00
_diffrn_reflns_theta_min 2.42
_exptl_absorpt_coefficient_mu 0.213
_exptl_absorpt_correction_T_max 0.9627
_exptl_absorpt_correction_T_min 0.9196
_exptl_absorpt_correction_type multi-scan
_exptl_absorpt_process_details SADABS
_exptl_crystal_colour colorless
_exptl_crystal_density_diffrn 1.240
_exptl_crystal_density_method 'not measured'
_exptl_crystal_description block
_exptl_crystal_F_000 600
_exptl_crystal_size_max 0.40
_exptl_crystal_size_mid 0.29
_exptl_crystal_size_min 0.18
_refine_diff_density_max 0.518
_refine_diff_density_min -0.292
_refine_diff_density_rms 0.061
_refine_ls_extinction_method none
_refine_ls_goodness_of_fit_ref 1.027
_refine_ls_hydrogen_treatment refall
_refine_ls_matrix_type full
_refine_ls_number_parameters 256
_refine_ls_number_reflns 3275
_refine_ls_number_restraints 0
_refine_ls_restrained_S_all 1.027
_refine_ls_R_factor_all 0.0460
_refine_ls_R_factor_gt 0.0410
_refine_ls_shift/su_max 0.001
_refine_ls_shift/su_mean 0.000
_refine_ls_structure_factor_coef Fsqd
_refine_ls_weighting_details 'calc w=1/[\s^2^(Fo^2^)+(0.0637P)^2^+0.5655P] where P=(Fo^2^+2Fc^2^)/3'
_refine_ls_weighting_scheme calc
_refine_ls_wR_factor_gt 0.1089
_refine_ls_wR_factor_ref 0.1141
_reflns_number_gt 2912
_reflns_number_total 3275
_reflns_threshold_expression >2sigma(I)
_cod_data_source_file cg100589n_si_002.cif
_cod_data_source_block phenyl_morpholine_(2)
_cod_depositor_comments
;
The following automatic conversions were performed:

'_symmetry_cell_setting' value 'Monoclinic' changed to 'monoclinic'
according to /home/saulius/struct/CIF-dictionaries/cif_core.dic
dictionary named 'cif_core.dic' version 2.4.2 from 2011-04-26.

Automatic conversion script
Id: cif_fix_values 1715 2011-07-08 13:25:40Z adriana 
;
_cod_original_sg_symbol_H-M P2(1)/n
_cod_database_code 4501873

loop_
_symmetry_equiv_pos_as_xyz
'x, y, z'
'-x+1/2, y+1/2, -z+1/2'
'-x, -y, -z'
'x-1/2, -y-1/2, z-1/2'

loop_
_atom_site_label
_atom_site_type_symbol
_atom_site_fract_x
_atom_site_fract_y
_atom_site_fract_z
_atom_site_U_iso_or_equiv
_atom_site_adp_type
_atom_site_occupancy
_atom_site_symmetry_multiplicity
_atom_site_calc_flag
S1 S 0.22235(4) 0.02659(2) 0.49497(4) 0.03357(14) Uani 1 1 d
O1 O -0.02767(15) -0.23094(8) -0.16953(12) 0.0489(3) Uani 1 1 d
N1 N 0.18108(16) -0.11716(9) 0.01326(13) 0.0370(3) Uani 1 1 d
N2 N 0.22310(13) -0.07109(8) 0.29189(13) 0.0277(3) Uani 1 1 d
N3 N 0.02057(14) -0.08557(8) 0.36162(13) 0.0292(3) Uani 1 1 d
C1 C -0.0686(2) -0.14755(13) -0.1511(2) 0.0525(5) Uani 1 1 d
C2 C 0.0642(2) -0.08997(13) -0.1133(2) 0.0492(5) Uani 1 1 d
C3 C 0.2224(2) -0.20407(12) -0.00481(17) 0.0445(4) Uani 1 1 d
C4 C 0.0854(3) -0.25957(12) -0.04777(19) 0.0518(5) Uani 1 1 d
C5 C 0.3105(2) -0.05951(13) 0.0459(2) 0.0481(4) Uani 1 1 d
C6 C 0.4193(2) -0.06877(13) 0.18966(19) 0.0429(4) Uani 1 1 d
C7 C 0.36481(18) -0.03331(11) 0.29677(19) 0.0356(4) Uani 1 1 d
C8 C 0.15253(15) -0.04837(8) 0.37486(14) 0.0251(3) Uani 1 1 d
C9 C -0.04422(16) -0.15864(9) 0.28724(14) 0.0266(3) Uani 1 1 d
C10 C 0.0379(2) -0.23161(10) 0.29630(17) 0.0361(4) Uani 1 1 d
C11 C -0.0360(3) -0.30348(12) 0.2319(2) 0.0497(5) Uani 1 1 d
C12 C -0.1889(3) -0.30295(13) 0.1599(2) 0.0545(6) Uani 1 1 d
C13 C -0.2695(2) -0.23079(14) 0.15076(19) 0.0502(5) Uani 1 1 d
C14 C -0.19791(18) -0.15792(11) 0.21360(16) 0.0361(4) Uani 1 1 d
H2N H 0.178(2) -0.0992(12) 0.2252(18) 0.031(4) Uiso 1 1 d
H3N H -0.026(2) -0.0658(11) 0.4043(18) 0.030(4) Uiso 1 1 d
H1A H -0.146(3) -0.1307(15) -0.237(2) 0.066(7) Uiso 1 1 d
H1B H -0.112(2) -0.1454(13) -0.081(2) 0.051(6) Uiso 1 1 d
H2A H 0.036(3) -0.0314(16) -0.097(2) 0.072(7) Uiso 1 1 d
H2B H 0.108(3) -0.0918(15) -0.187(2) 0.061(6) Uiso 1 1 d
H3A H 0.294(3) -0.2262(14) 0.081(2) 0.062(6) Uiso 1 1 d
H3B H 0.272(2) -0.2067(14) -0.070(2) 0.054(6) Uiso 1 1 d
H4A H 0.112(3) -0.3159(16) -0.062(2) 0.066(7) Uiso 1 1 d
H4B H 0.043(3) -0.2588(14) 0.022(2) 0.055(6) Uiso 1 1 d
H5A H 0.369(2) -0.0714(14) -0.014(2) 0.059(6) Uiso 1 1 d
H5B H 0.274(3) 0.0059(17) 0.045(2) 0.067(7) Uiso 1 1 d
H6A H 0.511(2) -0.0360(13) 0.198(2) 0.050(6) Uiso 1 1 d
H6B H 0.446(2) -0.1305(15) 0.205(2) 0.057(6) Uiso 1 1 d
H7A H 0.347(2) 0.0257(14) 0.281(2) 0.051(6) Uiso 1 1 d
H7B H 0.440(2) -0.0418(13) 0.385(2) 0.048(5) Uiso 1 1 d
H10 H 0.146(3) -0.2306(13) 0.347(2) 0.050(6) Uiso 1 1 d
H11 H 0.021(3) -0.3500(15) 0.241(2) 0.060(6) Uiso 1 1 d
H12 H -0.234(3) -0.3534(17) 0.122(3) 0.083(8) Uiso 1 1 d
H13 H -0.379(3) -0.2310(14) 0.105(2) 0.060(6) Uiso 1 1 d
H14 H -0.254(2) -0.1077(13) 0.211(2) 0.045(5) Uiso 1 1 d

loop_
_atom_site_aniso_label
_atom_site_aniso_U_11
_atom_site_aniso_U_22
_atom_site_aniso_U_33
_atom_site_aniso_U_23
_atom_site_aniso_U_13
_atom_site_aniso_U_12
S1 0.0303(2) 0.0331(2) 0.0391(2) -0.01512(15) 0.01448(17) -0.00739(14)
O1 0.0559(8) 0.0454(7) 0.0340(6) -0.0069(5) 0.0020(6) 0.0087(6)
N1 0.0398(7) 0.0404(8) 0.0332(7) -0.0009(6) 0.0159(6) 0.0027(6)
N2 0.0242(6) 0.0300(6) 0.0295(6) -0.0064(5) 0.0105(5) -0.0035(5)
N3 0.0272(6) 0.0293(6) 0.0356(7) -0.0115(5) 0.0166(5) -0.0041(5)
C1 0.0480(11) 0.0544(11) 0.0472(11) -0.0060(9) 0.0071(9) 0.0172(9)
C2 0.0602(12) 0.0411(10) 0.0427(10) 0.0064(8) 0.0141(9) 0.0144(9)
C3 0.0500(10) 0.0498(11) 0.0294(8) 0.0016(7) 0.0087(8) 0.0186(8)
C4 0.0757(14) 0.0363(10) 0.0331(9) 0.0008(7) 0.0066(9) 0.0070(9)
C5 0.0498(10) 0.0540(11) 0.0468(10) 0.0071(9) 0.0248(9) -0.0018(9)
C6 0.0333(8) 0.0530(11) 0.0481(10) -0.0030(8) 0.0213(8) -0.0012(8)
C7 0.0282(8) 0.0356(9) 0.0471(10) -0.0079(7) 0.0184(7) -0.0046(6)
C8 0.0241(6) 0.0225(6) 0.0274(7) -0.0017(5) 0.0076(5) 0.0013(5)
C9 0.0304(7) 0.0280(7) 0.0243(6) -0.0056(5) 0.0133(6) -0.0058(6)
C10 0.0423(9) 0.0305(8) 0.0367(8) -0.0034(6) 0.0154(7) 0.0008(7)
C11 0.0749(14) 0.0295(9) 0.0563(11) -0.0106(8) 0.0375(10) -0.0049(9)
C12 0.0742(14) 0.0523(11) 0.0504(11) -0.0290(9) 0.0386(10) -0.0355(11)
C13 0.0409(10) 0.0732(14) 0.0388(9) -0.0229(9) 0.0172(8) -0.0250(9)
C14 0.0297(7) 0.0469(9) 0.0330(8) -0.0080(7) 0.0129(6) -0.0048(7)

loop_
_atom_type_symbol
_atom_type_description
_atom_type_scat_dispersion_real
_atom_type_scat_dispersion_imag
_atom_type_scat_source
C C 0.0033 0.0016 'International Tables Vol C Tables 4.2.6.8 and 6.1.1.4'
H H 0.0000 0.0000 'International Tables Vol C Tables 4.2.6.8 and 6.1.1.4'
N N 0.0061 0.0033 'International Tables Vol C Tables 4.2.6.8 and 6.1.1.4'
O O 0.0106 0.0060 'International Tables Vol C Tables 4.2.6.8 and 6.1.1.4'
S S 0.1246 0.1234 'International Tables Vol C Tables 4.2.6.8 and 6.1.1.4'

loop_
_geom_angle_atom_site_label_1
_geom_angle_atom_site_label_2
_geom_angle_atom_site_label_3
_geom_angle
C1 O1 C4 109.33(14)
C2 N1 C3 108.04(14)
C2 N1 C5 109.04(15)
C3 N1 C5 112.30(15)
C8 N2 C7 122.62(13)
C8 N2 H2N 119.3(13)
C7 N2 H2N 116.7(13)
C8 N3 C9 128.54(12)
C8 N3 H3N 116.5(13)
C9 N3 H3N 114.9(13)
O1 C1 C2 111.50(17)
O1 C1 H1A 106.3(14)
C2 C1 H1A 111.3(14)
O1 C1 H1B 110.5(13)
C2 C1 H1B 108.5(13)
H1A C1 H1B 108.7(19)
N1 C2 C1 110.80(16)
N1 C2 H2A 106.1(14)
C1 C2 H2A 111.3(15)
N1 C2 H2B 108.0(13)
C1 C2 H2B 108.5(13)
H2A C2 H2B 112.1(19)
N1 C3 C4 110.60(16)
N1 C3 H3A 110.3(13)
C4 C3 H3A 108.0(13)
N1 C3 H3B 110.7(13)
C4 C3 H3B 110.2(13)
H3A C3 H3B 106.8(19)
O1 C4 C3 112.14(16)
O1 C4 H4A 108.1(14)
C3 C4 H4A 110.7(14)
O1 C4 H4B 107.6(14)
C3 C4 H4B 108.4(13)
H4A C4 H4B 109.8(19)
N1 C5 C6 112.90(15)
N1 C5 H5A 109.9(13)
C6 C5 H5A 106.4(13)
N1 C5 H5B 110.8(13)
C6 C5 H5B 101.9(13)
H5A C5 H5B 114.7(18)
C7 C6 C5 115.07(16)
C7 C6 H6A 105.3(12)
C5 C6 H6A 107.4(12)
C7 C6 H6B 112.2(13)
C5 C6 H6B 107.3(13)
H6A C6 H6B 109.4(17)
N2 C7 C6 112.10(14)
N2 C7 H7A 107.2(13)
C6 C7 H7A 108.8(13)
N2 C7 H7B 109.4(13)
C6 C7 H7B 110.0(12)
H7A C7 H7B 109.3(18)
N2 C8 N3 118.65(13)
N2 C8 S1 122.10(11)
N3 C8 S1 119.25(11)
C10 C9 C14 119.95(14)
C10 C9 N3 121.97(13)
C14 C9 N3 117.81(13)
C9 C10 C11 119.04(17)
C9 C10 H10 118.8(12)
C11 C10 H10 122.2(12)
C12 C11 C10 120.98(18)
C12 C11 H11 122.4(15)
C10 C11 H11 116.6(15)
C13 C12 C11 119.81(16)
C13 C12 H12 122.6(17)
C11 C12 H12 117.5(17)
C12 C13 C14 120.29(18)
C12 C13 H13 120.2(14)
C14 C13 H13 119.4(14)
C9 C14 C13 119.92(17)
C9 C14 H14 119.1(12)
C13 C14 H14 120.9(12)

loop_
_geom_bond_atom_site_label_1
_geom_bond_atom_site_label_2
_geom_bond_distance
S1 C8 1.6983(14)
O1 C1 1.418(2)
O1 C4 1.427(2)
N1 C2 1.468(2)
N1 C3 1.471(2)
N1 C5 1.474(2)
N2 C8 1.3302(18)
N2 C7 1.4582(19)
N2 H2N 0.817(19)
N3 C8 1.3477(18)
N3 C9 1.4180(18)
N3 H3N 0.798(19)
C1 C2 1.495(3)
C1 H1A 0.98(2)
C1 H1B 0.97(2)
C2 H2A 1.00(3)
C2 H2B 1.00(2)
C3 C4 1.503(3)
C3 H3A 0.99(2)
C3 H3B 0.96(2)
C4 H4A 0.96(3)
C4 H4B 0.95(2)
C5 C6 1.512(3)
C5 H5A 0.99(2)
C5 H5B 1.10(3)
C6 C7 1.513(2)
C6 H6A 1.00(2)
C6 H6B 1.01(2)
C7 H7A 0.96(2)
C7 H7B 0.96(2)
C9 C10 1.385(2)
C9 C14 1.388(2)
C10 C11 1.389(2)
C10 H10 0.98(2)
C11 C12 1.379(3)
C11 H11 0.90(2)
C12 C13 1.366(3)
C12 H12 0.93(3)
C13 C14 1.390(2)
C13 H13 0.98(2)
C14 H14 0.95(2)

loop_
_geom_hbond_atom_site_label_D
_geom_hbond_atom_site_label_H
_geom_hbond_atom_site_label_A
_geom_hbond_distance_DH
_geom_hbond_distance_HA
_geom_hbond_distance_DA
_geom_hbond_angle_DHA
_geom_hbond_site_symmetry_A
N2 H2N N1 0.817(19) 2.270(18) 2.9248(18) 137.5(16) .
N3 H3N S1 0.798(19) 2.535(19) 3.3161(13) 166.1(17) 3_556

loop_
_geom_torsion_atom_site_label_1
_geom_torsion_atom_site_label_2
_geom_torsion_atom_site_label_3
_geom_torsion_atom_site_label_4
_geom_torsion
C4 O1 C1 C2 58.5(2)
C3 N1 C2 C1 56.9(2)
C5 N1 C2 C1 179.24(16)
O1 C1 C2 N1 -59.8(2)
C2 N1 C3 C4 -55.60(19)
C5 N1 C3 C4 -175.89(15)
C1 O1 C4 C3 -57.6(2)
N1 C3 C4 O1 57.5(2)
C2 N1 C5 C6 165.76(16)
C3 N1 C5 C6 -74.53(19)
N1 C5 C6 C7 -73.6(2)
C8 N2 C7 C6 -178.63(14)
C5 C6 C7 N2 57.9(2)
C7 N2 C8 N3 178.81(14)
C7 N2 C8 S1 -0.4(2)
C9 N3 C8 N2 13.4(2)
C9 N3 C8 S1 -167.40(12)
C8 N3 C9 C10 47.7(2)
C8 N3 C9 C14 -138.30(16)
C14 C9 C10 C11 -0.6(2)
N3 C9 C10 C11 173.35(15)
C9 C10 C11 C12 -0.1(3)
C10 C11 C12 C13 0.3(3)
C11 C12 C13 C14 0.1(3)
C10 C9 C14 C13 1.0(2)
N3 C9 C14 C13 -173.21(15)
C12 C13 C14 C9 -0.7(3)

loop_
_cod_related_entry_id
_cod_related_entry_database
_cod_related_entry_code
1 ChemSpider 1604970
